data_7022336
loop_
_publ_author_name
'Hou, Yin-Ling'
'Xiong, Gang'
'Shen, Bo'
'Zhao, Bin'
'Chen, Zhi'
'Cui, Jian-Zhong'

_publ_section_title
;
 Structures, luminescent and magnetic properties of six lanthanide-organic
 frameworks: observation of slow magnetic relaxation behavior in the DyIII
 compound.
;
_journal_issue 10
_journal_name_full 'Dalton transactions (Cambridge, England : 2003)'
_journal_page_first 3587
_journal_page_last 3596
_journal_paper_doi 10.1039/c2dt32390g
_journal_volume 42
_journal_year 2013
_chemical_formula_sum 'C45 H36 Eu2 O27 S3'
_chemical_formula_weight 1408.84
_chemical_name_systematic
;
?
;
_space_group_IT_number 2
_symmetry_cell_setting triclinic
_symmetry_space_group_name_Hall '-P 1'
_symmetry_space_group_name_H-M 'P -1'
_atom_sites_solution_hydrogens geom
_atom_sites_solution_primary direct
_atom_sites_solution_secondary difmap
_audit_creation_method SHELXL-97
_cell_angle_alpha 102.250(3)
_cell_angle_beta 101.468(3)
_cell_angle_gamma 104.507(3)
_cell_formula_units_Z 2
_cell_length_a 9.2706(3)
_cell_length_b 15.6634(7)
_cell_length_c 22.3100(8)
_cell_measurement_reflns_used 7045
_cell_measurement_temperature 293(2)
_cell_measurement_theta_max 29.1738
_cell_measurement_theta_min 2.4357
_cell_volume 2954.2(2)
_computing_cell_refinement
;
CrysAlisPro, Oxford Diffraction Ltd.,
Version 1.171.34.44 (release 25-10-2010 CrysAlis171 .NET)
(compiled Oct 25 2010,18:11:34)
;
_computing_data_collection
;
CrysAlisPro, Oxford Diffraction Ltd.,
Version 1.171.34.44 (release 25-10-2010 CrysAlis171 .NET)
(compiled Oct 25 2010,18:11:34)
;
_computing_data_reduction
;
CrysAlisPro, Oxford Diffraction Ltd.,
Version 1.171.34.44 (release 25-10-2010 CrysAlis171 .NET)
(compiled Oct 25 2010,18:11:34)
;
_computing_molecular_graphics 'Bruker SHELXTL'
_computing_publication_material 'Bruker SHELXTL'
_computing_structure_refinement 'SHELXL-97 (Sheldrick, 1997)'
_computing_structure_solution 'SHELXS-97 (Sheldrick, 1990)'
_diffrn_ambient_temperature 293(2)
_diffrn_detector_area_resol_mean 16.2116
_diffrn_measured_fraction_theta_full 0.999
_diffrn_measured_fraction_theta_max 0.999
_diffrn_measurement_device_type 'SuperNova, Single source at offset), Eos'
_diffrn_measurement_method '\w scans'
_diffrn_radiation_monochromator graphite
_diffrn_radiation_source 'fine-focus sealed tube'
_diffrn_radiation_type MoK\a
_diffrn_radiation_wavelength 0.71073
_diffrn_reflns_av_R_equivalents 0.0474
_diffrn_reflns_av_sigmaI/netI 0.0937
_diffrn_reflns_limit_h_max 10
_diffrn_reflns_limit_h_min -11
_diffrn_reflns_limit_k_max 18
_diffrn_reflns_limit_k_min -18
_diffrn_reflns_limit_l_max 26
_diffrn_reflns_limit_l_min -26
_diffrn_reflns_number 19427
_diffrn_reflns_theta_full 25.01
_diffrn_reflns_theta_max 25.01
_diffrn_reflns_theta_min 2.44
_exptl_absorpt_coefficient_mu 2.289
_exptl_absorpt_correction_T_max 0.6574
_exptl_absorpt_correction_T_min 0.6574
_exptl_absorpt_correction_type multi-scan
_exptl_absorpt_process_details
;
CrysAlisPro, Oxford Diffraction Ltd.,
Version 1.171.34.44 (release 25-10-2010 CrysAlis171 .NET)
(compiled Oct 25 2010,18:11:34)
Empirical absorption correction using spherical harmonics,
implemented in SCALE3 ABSPACK scaling algorithm.
;
_exptl_crystal_colour colorless
_exptl_crystal_density_diffrn 1.584
_exptl_crystal_density_meas ?
_exptl_crystal_density_method 'not measured'
_exptl_crystal_description needle
_exptl_crystal_F_000 1392
_exptl_crystal_size_max 0.20
_exptl_crystal_size_mid 0.20
_exptl_crystal_size_min 0.20
_platon_squeeze_details
;
;
_refine_diff_density_max 1.971
_refine_diff_density_min -0.883
_refine_diff_density_rms 0.132
_refine_ls_extinction_method none
_refine_ls_goodness_of_fit_ref 0.987
_refine_ls_hydrogen_treatment constr
_refine_ls_matrix_type full
_refine_ls_number_parameters 700
_refine_ls_number_reflns 10382
_refine_ls_number_restraints 0
_refine_ls_restrained_S_all 0.987
_refine_ls_R_factor_all 0.0686
_refine_ls_R_factor_gt 0.0467
_refine_ls_shift/su_max 0.031
_refine_ls_shift/su_mean 0.001
_refine_ls_structure_factor_coef Fsqd
_refine_ls_weighting_details 'calc w=1/[\s^2^(Fo^2^)+(0.0346P)^2^+0.0000P] where P=(Fo^2^+2Fc^2^)/3'
_refine_ls_weighting_scheme calc
_refine_ls_wR_factor_gt 0.0941
_refine_ls_wR_factor_ref 0.1013
_reflns_number_gt 7563
_reflns_number_total 10382
_reflns_threshold_expression >2sigma(I)
_cod_data_source_file c2dt32390g.txt
_cod_data_source_block 2
_cod_depositor_comments
;
The following automatic conversions were performed:

'_exptl_crystal_density_meas' value 'none' was changed to '?' - the
value is perceived as not measured.

Automatic conversion script
Id: cif_fix_values 3008 2015-01-20 13:52:24Z robertas 
;
_cod_original_cell_volume 2954.21(19)
_cod_original_sg_symbol_H-M P-1
_cod_database_code 7022336

loop_
_symmetry_equiv_pos_as_xyz
'x, y, z'
'-x, -y, -z'

loop_
_atom_site_label
_atom_site_type_symbol
_atom_site_fract_x
_atom_site_fract_y
_atom_site_fract_z
_atom_site_U_iso_or_equiv
_atom_site_adp_type
_atom_site_occupancy
_atom_site_symmetry_multiplicity
_atom_site_calc_flag
_atom_site_refinement_flags
Eu1 Eu 0.51437(4) 0.36033(2) 0.802130(15) 0.02194(10) Uani 1 1 d .
Eu2 Eu 0.02952(3) 0.41202(2) 0.856588(15) 0.01951(10) Uani 1 1 d .
C1 C 0.2065(7) 0.2422(5) 0.8548(3) 0.0220(15) Uani 1 1 d .
C2 C 0.1745(7) 0.1491(5) 0.8677(3) 0.0261(17) Uani 1 1 d .
C3 C 0.2574(8) 0.0910(5) 0.8504(3) 0.039(2) Uani 1 1 d .
H3 H 0.3378 0.1096 0.8322 0.046 Uiso 1 1 calc R
C4 C 0.2205(9) 0.0045(6) 0.8601(4) 0.047(2) Uani 1 1 d .
H4 H 0.2740 -0.0359 0.8474 0.056 Uiso 1 1 calc R
C5 C 0.1037(8) -0.0215(5) 0.8890(3) 0.0353(19) Uani 1 1 d .
C6 C 0.0214(8) 0.0368(5) 0.9070(3) 0.0353(19) Uani 1 1 d .
H6 H -0.0575 0.0190 0.9261 0.042 Uiso 1 1 calc R
C7 C 0.0586(8) 0.1221(5) 0.8962(3) 0.0341(19) Uani 1 1 d .
H7 H 0.0042 0.1622 0.9084 0.041 Uiso 1 1 calc R
C8 C 0.2718(8) -0.1672(5) 0.9806(3) 0.0360(19) Uani 1 1 d .
C9 C 0.4121(9) -0.1566(6) 0.9654(3) 0.044(2) Uani 1 1 d .
C10 C 0.5000(8) -0.2114(6) 0.9844(3) 0.041(2) Uani 1 1 d .
H10 H 0.5940 -0.2067 0.9746 0.049 Uiso 1 1 calc R
C11 C 0.4484(7) -0.2730(5) 1.0181(3) 0.0337(19) Uani 1 1 d .
H11 H 0.5092 -0.3082 1.0311 0.040 Uiso 1 1 calc R
C12 C 0.3084(7) -0.2822(5) 1.0321(3) 0.0228(15) Uani 1 1 d .
C13 C 0.2219(7) -0.2277(5) 1.0126(3) 0.0306(18) Uani 1 1 d .
H13 H 0.1270 -0.2330 1.0218 0.037 Uiso 1 1 calc R
C14 C 0.6049(10) -0.0763(8) 0.9236(4) 0.089(4) Uani 1 1 d .
H14A H 0.6135 -0.1319 0.8986 0.134 Uiso 1 1 calc R
H14B H 0.6822 -0.0555 0.9637 0.134 Uiso 1 1 calc R
H14C H 0.6199 -0.0301 0.9013 0.134 Uiso 1 1 calc R
C15 C 0.2513(7) -0.3458(5) 1.0694(3) 0.0261(16) Uani 1 1 d .
C16 C -0.2992(8) 0.2269(5) 0.7884(3) 0.0293(17) Uani 1 1 d .
C17 C -0.2495(7) 0.1431(5) 0.7708(3) 0.0254(16) Uani 1 1 d .
C18 C -0.1297(7) 0.1411(5) 0.7416(3) 0.0297(17) Uani 1 1 d .
H18 H -0.0768 0.1939 0.7330 0.036 Uiso 1 1 calc R
C19 C -0.0888(8) 0.0635(5) 0.7257(3) 0.0369(19) Uani 1 1 d .
H19 H -0.0078 0.0640 0.7068 0.044 Uiso 1 1 calc R
C20 C -0.1677(8) -0.0165(5) 0.7373(3) 0.0349(18) Uani 1 1 d .
C21 C -0.2868(7) -0.0143(5) 0.7659(3) 0.0295(17) Uani 1 1 d .
C22 C -0.3283(7) 0.0633(5) 0.7826(3) 0.0281(17) Uani 1 1 d .
H22 H -0.4088 0.0626 0.8017 0.034 Uiso 1 1 calc R
C23 C -0.0188(10) -0.1051(6) 0.6928(5) 0.073(3) Uani 1 1 d .
H23A H -0.0662 -0.1424 0.6498 0.109 Uiso 1 1 calc R
H23B H 0.0488 -0.1329 0.7145 0.109 Uiso 1 1 calc R
H23C H 0.0396 -0.0452 0.6927 0.109 Uiso 1 1 calc R
C24 C -0.5530(8) -0.2479(5) 0.7626(3) 0.0340(18) Uani 1 1 d .
C25 C -0.4549(8) -0.3005(6) 0.7606(4) 0.049(2) Uani 1 1 d .
H25 H -0.3770 -0.2900 0.7400 0.059 Uiso 1 1 calc R
C26 C -0.4765(8) -0.3699(5) 0.7907(4) 0.039(2) Uani 1 1 d .
H26 H -0.4109 -0.4062 0.7904 0.047 Uiso 1 1 calc R
C27 C -0.5924(7) -0.3866(5) 0.8209(3) 0.0240(15) Uani 1 1 d .
C28 C -0.6900(7) -0.3326(5) 0.8212(3) 0.0326(18) Uani 1 1 d .
H28 H -0.7678 -0.3431 0.8419 0.039 Uiso 1 1 calc R
C29 C -0.6735(7) -0.2637(5) 0.7914(4) 0.0368(19) Uani 1 1 d .
H29 H -0.7408 -0.2285 0.7906 0.044 Uiso 1 1 calc R
C30 C -0.6112(7) -0.4617(5) 0.8538(3) 0.0257(16) Uani 1 1 d .
C31 C 0.1697(7) 0.3764(5) 0.7229(3) 0.0225(15) Uani 1 1 d .
C32 C 0.0903(7) 0.3764(5) 0.6585(3) 0.0243(16) Uani 1 1 d .
C33 C -0.0724(7) 0.3514(5) 0.6377(3) 0.0368(19) Uani 1 1 d .
H33 H -0.1306 0.3350 0.6653 0.044 Uiso 1 1 calc R
C34 C -0.1458(8) 0.3510(6) 0.5788(3) 0.042(2) Uani 1 1 d .
H34 H -0.2531 0.3347 0.5668 0.050 Uiso 1 1 calc R
C35 C -0.0640(8) 0.3742(5) 0.5361(3) 0.039(2) Uani 1 1 d .
C36 C 0.0939(8) 0.3981(5) 0.5560(3) 0.0342(18) Uani 1 1 d .
C37 C 0.1736(7) 0.3991(5) 0.6157(3) 0.0297(17) Uani 1 1 d .
H37 H 0.2809 0.4146 0.6270 0.036 Uiso 1 1 calc R
C38 C -0.2901(10) 0.3498(7) 0.4528(4) 0.081(3) Uani 1 1 d .
H38A H -0.3178 0.3572 0.4109 0.121 Uiso 1 1 calc R
H38B H -0.3318 0.3866 0.4806 0.121 Uiso 1 1 calc R
H38C H -0.3314 0.2865 0.4513 0.121 Uiso 1 1 calc R
C39 C 0.2150(8) 0.3929(6) 0.4013(3) 0.0347(19) Uani 1 1 d .
C40 C 0.3473(8) 0.4429(6) 0.3919(3) 0.048(2) Uani 1 1 d .
H40 H 0.4423 0.4532 0.4202 0.057 Uiso 1 1 calc R
C41 C 0.3395(8) 0.4790(6) 0.3391(3) 0.038(2) Uani 1 1 d .
H41 H 0.4297 0.5127 0.3323 0.046 Uiso 1 1 calc R
C42 C 0.1992(7) 0.4645(5) 0.2979(3) 0.0225(15) Uani 1 1 d .
C43 C 0.0666(8) 0.4152(6) 0.3093(3) 0.041(2) Uani 1 1 d .
H43 H -0.0290 0.4050 0.2814 0.049 Uiso 1 1 calc R
C44 C 0.0742(8) 0.3806(6) 0.3620(3) 0.045(2) Uani 1 1 d .
H44 H -0.0158 0.3495 0.3703 0.054 Uiso 1 1 calc R
C45 C 0.1899(8) 0.5048(5) 0.2418(3) 0.0274(16) Uani 1 1 d .
O1 O 0.3085(5) 0.2629(4) 0.8251(2) 0.0395(13) Uani 1 1 d .
O2 O 0.1300(5) 0.2925(3) 0.8732(2) 0.0345(12) Uani 1 1 d .
O3 O 0.0865(6) -0.1965(4) 0.8557(2) 0.0477(14) Uani 1 1 d .
O4 O -0.0868(6) -0.1514(4) 0.9171(3) 0.0700(19) Uani 1 1 d .
O5 O 0.1915(7) -0.1051(4) 0.9683(2) 0.0587(17) Uani 1 1 d .
O6 O 0.4544(7) -0.0934(4) 0.9347(3) 0.0624(17) Uani 1 1 d .
O7 O 0.3411(5) -0.3854(3) 1.0940(2) 0.0338(12) Uani 1 1 d .
O8 O 0.1203(5) -0.3541(4) 1.0757(2) 0.0451(15) Uani 1 1 d .
O9 O -0.2142(5) 0.3052(3) 0.7896(2) 0.0346(12) Uani 1 1 d .
O10 O -0.4283(5) 0.2169(3) 0.8011(2) 0.0413(13) Uani 1 1 d .
O11 O -0.1361(6) -0.0973(4) 0.7249(3) 0.0552(16) Uani 1 1 d .
O12 O -0.3646(5) -0.0949(3) 0.7788(2) 0.0365(12) Uani 1 1 d .
O13 O -0.4990(7) -0.1805(4) 0.6680(3) 0.0696(19) Uani 1 1 d .
O14 O -0.6360(6) -0.1089(4) 0.7362(3) 0.076(2) Uani 1 1 d .
O15 O -0.5030(5) -0.4984(3) 0.8622(2) 0.0273(11) Uani 1 1 d .
O16 O -0.7301(5) -0.4824(3) 0.8722(2) 0.0338(12) Uani 1 1 d .
O17 O 0.3121(5) 0.3895(4) 0.7355(2) 0.0374(13) Uani 1 1 d .
O18 O 0.0897(5) 0.3611(4) 0.7615(2) 0.0359(13) Uani 1 1 d .
O19 O -0.1242(6) 0.3784(4) 0.4764(2) 0.0541(16) Uani 1 1 d .
O21 O 0.1824(6) 0.4254(4) 0.5139(2) 0.0479(14) Uani 1 1 d .
O22 O 0.3835(7) 0.3566(5) 0.4947(3) 0.081(2) Uani 1 1 d .
O23 O 0.1095(7) 0.2637(4) 0.4526(2) 0.0607(17) Uani 1 1 d .
O24 O 0.0597(5) 0.5009(3) 0.2107(2) 0.0313(12) Uani 1 1 d .
O25 O 0.3158(5) 0.5366(3) 0.2293(2) 0.0355(13) Uani 1 1 d .
O26 O 0.1845(6) 0.4490(4) 0.9722(2) 0.0553(16) Uani 1 1 d .
H26A H 0.1587 0.4020 0.9857 0.083 Uiso 1 1 d R
H26B H 0.2806 0.4630 0.9743 0.083 Uiso 1 1 d R
O27 O 0.0013(6) 0.5504(4) 0.9235(2) 0.0511(15) Uani 1 1 d .
H27A H -0.0210 0.5849 0.9001 0.077 Uiso 1 1 d R
H27B H -0.0719 0.5352 0.9412 0.077 Uiso 1 1 d R
O28 O 0.4486(7) 0.2619(5) 0.6913(2) 0.070(2) Uani 1 1 d .
H28A H 0.3651 0.2134 0.6830 0.105 Uiso 1 1 d R
H28B H 0.4284 0.2933 0.6632 0.105 Uiso 1 1 d R
S1 S -0.5254(2) -0.15584(15) 0.72837(11) 0.0461(6) Uani 1 1 d .
S2 S 0.0599(2) -0.13065(15) 0.90260(10) 0.0420(5) Uani 1 1 d .
S3 S 0.2259(3) 0.34882(18) 0.46750(9) 0.0478(6) Uani 1 1 d .

loop_
_atom_site_aniso_label
_atom_site_aniso_U_11
_atom_site_aniso_U_22
_atom_site_aniso_U_33
_atom_site_aniso_U_23
_atom_site_aniso_U_13
_atom_site_aniso_U_12
Eu1 0.02446(19) 0.0215(2) 0.0244(2) 0.01108(16) 0.00878(15) 0.00910(16)
Eu2 0.02113(18) 0.0196(2) 0.0223(2) 0.01074(16) 0.00894(14) 0.00743(15)
C1 0.021(3) 0.018(4) 0.027(4) 0.013(3) 0.003(3) 0.002(3)
C2 0.032(4) 0.030(5) 0.028(4) 0.019(3) 0.009(3) 0.021(4)
C3 0.042(4) 0.043(6) 0.054(5) 0.030(4) 0.029(4) 0.026(4)
C4 0.065(5) 0.045(6) 0.066(6) 0.039(5) 0.039(5) 0.043(5)
C5 0.044(4) 0.037(5) 0.036(5) 0.021(4) 0.014(4) 0.019(4)
C6 0.036(4) 0.040(5) 0.047(5) 0.025(4) 0.026(4) 0.020(4)
C7 0.040(4) 0.037(5) 0.044(5) 0.022(4) 0.021(4) 0.027(4)
C8 0.046(5) 0.038(5) 0.035(5) 0.024(4) 0.014(4) 0.018(4)
C9 0.049(5) 0.050(6) 0.031(5) 0.024(4) 0.012(4) 0.001(4)
C10 0.028(4) 0.048(6) 0.046(5) 0.014(4) 0.019(4) 0.002(4)
C11 0.029(4) 0.046(5) 0.033(4) 0.018(4) 0.007(3) 0.019(4)
C12 0.025(4) 0.022(4) 0.023(4) 0.009(3) 0.004(3) 0.009(3)
C13 0.028(4) 0.039(5) 0.037(4) 0.019(4) 0.017(3) 0.018(4)
C14 0.087(7) 0.109(10) 0.056(7) 0.049(7) 0.021(5) -0.022(7)
C15 0.027(4) 0.029(5) 0.022(4) 0.012(3) 0.002(3) 0.006(3)
C16 0.037(4) 0.012(4) 0.031(4) 0.001(3) 0.004(3) 0.003(3)
C17 0.022(3) 0.021(4) 0.033(4) 0.007(3) 0.004(3) 0.010(3)
C18 0.023(4) 0.023(4) 0.038(4) 0.010(4) 0.004(3) -0.001(3)
C19 0.031(4) 0.030(5) 0.054(5) 0.010(4) 0.018(4) 0.011(4)
C20 0.032(4) 0.028(5) 0.042(5) 0.006(4) 0.001(3) 0.013(4)
C21 0.027(4) 0.026(5) 0.033(4) 0.015(4) 0.001(3) 0.003(3)
C22 0.026(4) 0.032(5) 0.027(4) 0.009(3) 0.005(3) 0.011(3)
C23 0.077(6) 0.046(7) 0.104(8) 0.002(6) 0.040(6) 0.039(6)
C24 0.037(4) 0.017(4) 0.043(5) 0.010(4) 0.006(4) 0.001(3)
C25 0.048(5) 0.049(6) 0.078(6) 0.039(5) 0.038(5) 0.027(5)
C26 0.039(4) 0.034(5) 0.063(6) 0.026(4) 0.027(4) 0.021(4)
C27 0.024(3) 0.018(4) 0.030(4) 0.004(3) 0.008(3) 0.007(3)
C28 0.031(4) 0.032(5) 0.042(5) 0.017(4) 0.017(3) 0.012(4)
C29 0.028(4) 0.028(5) 0.061(5) 0.019(4) 0.011(4) 0.016(4)
C30 0.026(4) 0.017(4) 0.025(4) 0.001(3) 0.003(3) -0.002(3)
C31 0.020(4) 0.019(4) 0.026(4) 0.007(3) 0.000(3) 0.006(3)
C32 0.028(4) 0.026(4) 0.021(4) 0.009(3) 0.007(3) 0.011(3)
C33 0.035(4) 0.040(5) 0.040(5) 0.014(4) 0.015(4) 0.012(4)
C34 0.033(4) 0.055(6) 0.033(5) 0.008(4) 0.001(4) 0.015(4)
C35 0.039(4) 0.043(6) 0.028(4) 0.005(4) -0.005(4) 0.015(4)
C36 0.048(5) 0.033(5) 0.025(4) 0.008(4) 0.018(4) 0.014(4)
C37 0.030(4) 0.033(5) 0.029(4) 0.012(4) 0.007(3) 0.012(3)
C38 0.073(7) 0.093(9) 0.056(6) 0.022(6) -0.029(5) 0.024(6)
C39 0.034(4) 0.060(6) 0.021(4) 0.028(4) 0.010(3) 0.018(4)
C40 0.034(4) 0.089(8) 0.035(5) 0.038(5) 0.011(4) 0.026(5)
C41 0.027(4) 0.060(6) 0.039(5) 0.030(4) 0.012(3) 0.017(4)
C42 0.026(4) 0.028(4) 0.018(4) 0.011(3) 0.007(3) 0.010(3)
C43 0.029(4) 0.063(6) 0.036(5) 0.032(4) 0.002(3) 0.013(4)
C44 0.039(4) 0.061(6) 0.040(5) 0.034(5) 0.018(4) 0.001(4)
C45 0.039(4) 0.026(5) 0.027(4) 0.011(3) 0.015(3) 0.019(4)
O1 0.038(3) 0.038(4) 0.062(4) 0.035(3) 0.027(3) 0.019(3)
O2 0.053(3) 0.031(3) 0.037(3) 0.021(3) 0.021(2) 0.026(3)
O3 0.063(3) 0.032(4) 0.054(4) 0.013(3) 0.013(3) 0.026(3)
O4 0.062(4) 0.050(4) 0.130(6) 0.051(4) 0.057(4) 0.026(3)
O5 0.106(5) 0.044(4) 0.042(3) 0.023(3) 0.013(3) 0.046(4)
O6 0.077(4) 0.049(4) 0.061(4) 0.034(4) 0.027(3) -0.005(3)
O7 0.049(3) 0.025(3) 0.029(3) 0.014(2) 0.002(2) 0.016(3)
O8 0.028(3) 0.069(4) 0.048(3) 0.037(3) 0.012(2) 0.012(3)
O9 0.045(3) 0.018(3) 0.037(3) 0.008(2) 0.008(2) 0.003(2)
O10 0.028(3) 0.031(3) 0.064(4) 0.008(3) 0.012(3) 0.012(2)
O11 0.054(3) 0.034(4) 0.088(5) 0.014(3) 0.029(3) 0.026(3)
O12 0.042(3) 0.021(3) 0.044(3) 0.013(3) 0.009(2) 0.004(2)
O13 0.101(5) 0.046(4) 0.042(4) 0.019(3) 0.003(3) -0.005(4)
O14 0.042(3) 0.054(5) 0.148(6) 0.067(5) 0.015(4) 0.020(3)
O15 0.028(2) 0.023(3) 0.035(3) 0.012(2) 0.006(2) 0.013(2)
O16 0.026(2) 0.028(3) 0.052(3) 0.021(3) 0.017(2) 0.003(2)
O17 0.032(3) 0.055(4) 0.034(3) 0.025(3) 0.007(2) 0.018(3)
O18 0.043(3) 0.047(4) 0.024(3) 0.010(3) 0.015(2) 0.020(3)
O19 0.066(4) 0.071(5) 0.027(3) 0.016(3) -0.002(3) 0.032(3)
O21 0.074(4) 0.044(4) 0.025(3) 0.013(3) 0.019(3) 0.011(3)
O22 0.080(4) 0.141(7) 0.068(4) 0.069(5) 0.032(4) 0.071(5)
O23 0.102(5) 0.051(4) 0.041(4) 0.029(3) 0.032(3) 0.022(4)
O24 0.031(3) 0.040(3) 0.029(3) 0.023(3) 0.004(2) 0.011(2)
O25 0.036(3) 0.044(4) 0.048(3) 0.033(3) 0.026(2) 0.019(3)
O26 0.057(3) 0.057(5) 0.050(4) 0.018(3) 0.012(3) 0.014(3)
O27 0.074(4) 0.045(4) 0.046(4) 0.015(3) 0.026(3) 0.031(3)
O28 0.089(4) 0.096(6) 0.040(4) 0.009(4) 0.020(3) 0.059(4)
S1 0.0479(12) 0.0290(13) 0.0569(15) 0.0250(11) 0.0024(11) 0.0022(10)
S2 0.0558(13) 0.0302(13) 0.0565(14) 0.0259(11) 0.0266(11) 0.0206(11)
S3 0.0660(15) 0.0672(18) 0.0299(12) 0.0312(12) 0.0212(10) 0.0330(14)

loop_
_atom_type_symbol
_atom_type_description
_atom_type_scat_dispersion_real
_atom_type_scat_dispersion_imag
_atom_type_scat_source
C C 0.0033 0.0016 'International Tables Vol C Tables 4.2.6.8 and 6.1.1.4'
H H 0.0000 0.0000 'International Tables Vol C Tables 4.2.6.8 and 6.1.1.4'
Eu Eu -0.1578 3.6682 'International Tables Vol C Tables 4.2.6.8 and 6.1.1.4'
O O 0.0106 0.0060 'International Tables Vol C Tables 4.2.6.8 and 6.1.1.4'
S S 0.1246 0.1234 'International Tables Vol C Tables 4.2.6.8 and 6.1.1.4'

loop_
_geom_angle_atom_site_label_1
_geom_angle_atom_site_label_2
_geom_angle_atom_site_label_3
_geom_angle
_geom_angle_site_symmetry_1
_geom_angle_site_symmetry_3
O25 Eu1 O7 99.23(16) 2_666 2_657
O25 Eu1 O1 170.47(14) 2_666 .
O7 Eu1 O1 88.08(17) 2_657 .
O25 Eu1 O17 88.01(15) 2_666 .
O7 Eu1 O17 146.69(17) 2_657 .
O1 Eu1 O17 82.54(15) . .
O25 Eu1 O15 79.50(16) 2_666 1_665
O7 Eu1 O15 73.88(15) 2_657 1_665
O1 Eu1 O15 96.84(16) . 1_665
O17 Eu1 O15 75.61(16) . 1_665
O25 Eu1 O10 114.99(16) 2_666 1_655
O7 Eu1 O10 76.24(16) 2_657 1_655
O1 Eu1 O10 72.56(16) . 1_655
O17 Eu1 O10 129.80(17) . 1_655
O15 Eu1 O10 148.59(15) 1_665 1_655
O25 Eu1 O28 85.5(2) 2_666 .
O7 Eu1 O28 143.72(17) 2_657 .
O1 Eu1 O28 92.3(2) . .
O17 Eu1 O28 68.86(17) . .
O15 Eu1 O28 141.76(17) 1_665 .
O10 Eu1 O28 69.35(19) 1_655 .
O25 Eu1 O9 67.93(14) 2_666 1_655
O7 Eu1 O9 74.64(14) 2_657 1_655
O1 Eu1 O9 120.33(14) . 1_655
O17 Eu1 O9 137.02(14) . 1_655
O15 Eu1 O9 129.58(14) 1_665 1_655
O10 Eu1 O9 48.03(14) 1_655 1_655
O28 Eu1 O9 74.01(15) . 1_655
O25 Eu1 C16 91.47(18) 2_666 1_655
O7 Eu1 C16 76.46(17) 2_657 1_655
O1 Eu1 C16 96.21(18) . 1_655
O17 Eu1 C16 136.19(18) . 1_655
O15 Eu1 C16 147.05(16) 1_665 1_655
O10 Eu1 C16 23.64(16) 1_655 1_655
O28 Eu1 C16 67.43(17) . 1_655
O9 Eu1 C16 24.62(15) 1_655 1_655
O16 Eu2 O18 78.28(17) 1_665 .
O16 Eu2 O2 94.76(16) 1_665 .
O18 Eu2 O2 76.89(16) . .
O16 Eu2 O24 83.62(15) 1_665 2_566
O18 Eu2 O24 74.85(16) . 2_566
O2 Eu2 O24 151.43(16) . 2_566
O16 Eu2 O8 135.75(17) 1_665 2_557
O18 Eu2 O8 140.13(19) . 2_557
O2 Eu2 O8 79.63(16) . 2_557
O24 Eu2 O8 120.84(15) 2_566 2_557
O16 Eu2 O9 152.41(16) 1_665 .
O18 Eu2 O9 77.35(16) . .
O2 Eu2 O9 92.14(16) . .
O24 Eu2 O9 77.70(15) 2_566 .
O8 Eu2 O9 71.80(16) 2_557 .
O16 Eu2 O27 78.99(18) 1_665 .
O18 Eu2 O27 140.80(18) . .
O2 Eu2 O27 136.61(16) . .
O24 Eu2 O27 71.23(16) 2_566 .
O8 Eu2 O27 76.10(19) 2_557 .
O9 Eu2 O27 113.15(16) . .
O16 Eu2 O26 70.87(18) 1_665 .
O18 Eu2 O26 131.07(16) . .
O2 Eu2 O26 69.10(17) . .
O24 Eu2 O26 135.30(17) 2_566 .
O8 Eu2 O26 66.13(17) 2_557 .
O9 Eu2 O26 136.16(17) . .
O27 Eu2 O26 68.32(17) . .
O2 C1 O1 124.8(6) . .
O2 C1 C2 117.6(6) . .
O1 C1 C2 117.5(6) . .
C3 C2 C7 119.9(6) . .
C3 C2 C1 120.9(6) . .
C7 C2 C1 119.2(6) . .
C2 C3 C4 119.6(7) . .
C2 C3 H3 120.2 . .
C4 C3 H3 120.2 . .
C5 C4 C3 119.7(7) . .
C5 C4 H4 120.1 . .
C3 C4 H4 120.1 . .
C6 C5 C4 120.9(7) . .
C6 C5 S2 119.6(6) . .
C4 C5 S2 119.5(6) . .
C5 C6 C7 118.5(6) . .
C5 C6 H6 120.8 . .
C7 C6 H6 120.8 . .
C2 C7 C6 121.4(6) . .
C2 C7 H7 119.3 . .
C6 C7 H7 119.3 . .
C13 C8 C9 121.6(6) . .
C13 C8 O5 120.4(6) . .
C9 C8 O5 117.5(6) . .
O6 C9 C8 117.7(7) . .
O6 C9 C10 125.0(7) . .
C8 C9 C10 117.3(7) . .
C11 C10 C9 120.7(6) . .
C11 C10 H10 119.7 . .
C9 C10 H10 119.7 . .
C12 C11 C10 120.6(6) . .
C12 C11 H11 119.7 . .
C10 C11 H11 119.7 . .
C11 C12 C13 118.1(6) . .
C11 C12 C15 122.0(6) . .
C13 C12 C15 119.9(6) . .
C8 C13 C12 121.7(6) . .
C8 C13 H13 119.2 . .
C12 C13 H13 119.1 . .
O6 C14 H14A 109.5 . .
O6 C14 H14B 109.5 . .
H14A C14 H14B 109.5 . .
O6 C14 H14C 109.5 . .
H14A C14 H14C 109.5 . .
H14B C14 H14C 109.5 . .
O8 C15 O7 124.1(6) . .
O8 C15 C12 117.2(6) . .
O7 C15 C12 118.6(6) . .
O10 C16 O9 121.5(6) . .
O10 C16 C17 117.8(6) . .
O9 C16 C17 120.6(6) . .
O10 C16 Eu1 50.5(3) . 1_455
O9 C16 Eu1 71.9(4) . 1_455
C17 C16 Eu1 164.2(5) . 1_455
C22 C17 C18 118.5(6) . .
C22 C17 C16 118.6(6) . .
C18 C17 C16 122.9(6) . .
C19 C18 C17 121.4(7) . .
C19 C18 H18 119.3 . .
C17 C18 H18 119.3 . .
C18 C19 C20 120.2(7) . .
C18 C19 H19 119.9 . .
C20 C19 H19 119.9 . .
O11 C20 C21 116.0(7) . .
O11 C20 C19 125.8(7) . .
C21 C20 C19 118.2(7) . .
C22 C21 C20 122.2(7) . .
C22 C21 O12 119.6(6) . .
C20 C21 O12 118.1(6) . .
C21 C22 C17 119.5(6) . .
C21 C22 H22 120.2 . .
C17 C22 H22 120.2 . .
O11 C23 H23A 109.5 . .
O11 C23 H23B 109.5 . .
H23A C23 H23B 109.5 . .
O11 C23 H23C 109.5 . .
H23A C23 H23C 109.5 . .
H23B C23 H23C 109.5 . .
C25 C24 C29 122.6(7) . .
C25 C24 S1 119.3(6) . .
C29 C24 S1 118.1(5) . .
C24 C25 C26 117.4(7) . .
C24 C25 H25 121.3 . .
C26 C25 H25 121.3 . .
C27 C26 C25 121.8(6) . .
C27 C26 H26 119.1 . .
C25 C26 H26 119.1 . .
C26 C27 C28 119.1(6) . .
C26 C27 C30 120.4(6) . .
C28 C27 C30 120.5(6) . .
C29 C28 C27 121.0(6) . .
C29 C28 H28 119.5 . .
C27 C28 H28 119.5 . .
C28 C29 C24 118.1(6) . .
C28 C29 H29 120.9 . .
C24 C29 H29 120.9 . .
O16 C30 O15 124.5(6) . .
O16 C30 C27 117.4(6) . .
O15 C30 C27 118.1(6) . .
O17 C31 O18 123.7(6) . .
O17 C31 C32 117.7(6) . .
O18 C31 C32 118.5(5) . .
C37 C32 C33 117.7(6) . .
C37 C32 C31 121.0(5) . .
C33 C32 C31 121.3(6) . .
C34 C33 C32 121.6(6) . .
C34 C33 H33 119.2 . .
C32 C33 H33 119.2 . .
C33 C34 C35 121.1(6) . .
C33 C34 H34 119.4 . .
C35 C34 H34 119.4 . .
O19 C35 C36 116.0(7) . .
O19 C35 C34 126.5(6) . .
C36 C35 C34 117.4(6) . .
C35 C36 C37 123.4(6) . .
C35 C36 O21 119.0(6) . .
C37 C36 O21 117.6(6) . .
C36 C37 C32 118.8(6) . .
C36 C37 H37 120.6 . .
C32 C37 H37 120.6 . .
O19 C38 H38A 109.5 . .
O19 C38 H38B 109.5 . .
H38A C38 H38B 109.5 . .
O19 C38 H38C 109.5 . .
H38A C38 H38C 109.5 . .
H38B C38 H38C 109.5 . .
C40 C39 C44 121.0(6) . .
C40 C39 S3 119.2(5) . .
C44 C39 S3 119.6(5) . .
C39 C40 C41 119.6(6) . .
C39 C40 H40 120.2 . .
C41 C40 H40 120.2 . .
C42 C41 C40 120.0(7) . .
C42 C41 H41 120.0 . .
C40 C41 H41 120.0 . .
C41 C42 C43 119.1(6) . .
C41 C42 C45 120.3(6) . .
C43 C42 C45 120.6(6) . .
C42 C43 C44 120.8(6) . .
C42 C43 H43 119.6 . .
C44 C43 H43 119.6 . .
C39 C44 C43 119.3(7) . .
C39 C44 H44 120.4 . .
C43 C44 H44 120.4 . .
O24 C45 O25 125.5(6) . .
O24 C45 C42 118.1(6) . .
O25 C45 C42 116.3(6) . .
C1 O1 Eu1 155.5(5) . .
C1 O2 Eu2 145.6(4) . .
C8 O5 S2 120.2(5) . .
C9 O6 C14 118.1(7) . .
C15 O7 Eu1 132.7(4) . 2_657
C15 O8 Eu2 137.1(4) . 2_557
C16 O9 Eu2 135.9(4) . .
C16 O9 Eu1 83.5(4) . 1_455
Eu2 O9 Eu1 115.40(18) . 1_455
C16 O10 Eu1 105.9(4) . 1_455
C20 O11 C23 118.6(6) . .
C21 O12 S1 116.2(4) . .
C30 O15 Eu1 129.6(4) . 1_445
C30 O16 Eu2 147.3(5) . 1_445
C31 O17 Eu1 142.2(4) . .
C31 O18 Eu2 149.3(5) . .
C35 O19 C38 117.6(6) . .
C36 O21 S3 118.6(5) . .
C45 O24 Eu2 133.7(4) . 2_566
C45 O25 Eu1 154.1(4) . 2_666
Eu2 O26 H26A 109.0 . .
Eu2 O26 H26B 109.4 . .
H26A O26 H26B 109.5 . .
Eu2 O27 H27A 109.3 . .
Eu2 O27 H27B 109.9 . .
H27A O27 H27B 109.0 . .
Eu1 O28 H28A 111.8 . .
Eu1 O28 H28B 110.9 . .
H28A O28 H28B 107.3 . .
O13 S1 O14 119.1(4) . .
O13 S1 O12 108.7(3) . .
O14 S1 O12 107.7(4) . .
O13 S1 C24 111.9(4) . .
O14 S1 C24 110.9(4) . .
O12 S1 C24 95.7(3) . .
O3 S2 O4 118.6(4) . .
O3 S2 O5 109.7(3) . .
O4 S2 O5 107.3(4) . .
O3 S2 C5 112.1(3) . .
O4 S2 C5 109.3(3) . .
O5 S2 C5 97.7(3) . .
O23 S3 O22 120.0(4) . .
O23 S3 O21 109.3(3) . .
O22 S3 O21 107.2(4) . .
O23 S3 C39 110.3(4) . .
O22 S3 C39 109.0(3) . .
O21 S3 C39 98.9(3) . .

loop_
_geom_bond_atom_site_label_1
_geom_bond_atom_site_label_2
_geom_bond_distance
_geom_bond_site_symmetry_2
Eu1 O25 2.286(4) 2_666
Eu1 O7 2.332(4) 2_657
Eu1 O1 2.345(5) .
Eu1 O17 2.354(4) .
Eu1 O15 2.393(5) 1_665
Eu1 O10 2.432(5) 1_655
Eu1 O28 2.485(5) .
Eu1 O9 2.902(4) 1_655
Eu1 C16 3.033(7) 1_655
Eu2 O16 2.329(4) 1_665
Eu2 O18 2.329(4) .
Eu2 O2 2.354(4) .
Eu2 O24 2.395(4) 2_566
Eu2 O8 2.411(5) 2_557
Eu2 O9 2.417(5) .
Eu2 O27 2.461(5) .
Eu2 O26 2.555(5) .
C1 O2 1.246(7) .
C1 O1 1.274(7) .
C1 C2 1.516(9) .
C2 C3 1.373(9) .
C2 C7 1.377(8) .
C3 C4 1.387(10) .
C3 H3 0.9300 .
C4 C5 1.385(9) .
C4 H4 0.9300 .
C5 C6 1.375(9) .
C5 S2 1.762(7) .
C6 C7 1.378(9) .
C6 H6 0.9300 .
C7 H7 0.9300 .
C8 C13 1.350(9) .
C8 C9 1.387(9) .
C8 O5 1.405(8) .
C9 O6 1.344(8) .
C9 C10 1.395(10) .
C10 C11 1.393(9) .
C10 H10 0.9300 .
C11 C12 1.375(8) .
C11 H11 0.9300 .
C12 C13 1.386(8) .
C12 C15 1.492(9) .
C13 H13 0.9300 .
C14 O6 1.435(9) .
C14 H14A 0.9600 .
C14 H14B 0.9600 .
C14 H14C 0.9600 .
C15 O8 1.229(7) .
C15 O7 1.265(7) .
C16 O10 1.264(7) .
C16 O9 1.271(8) .
C16 C17 1.499(9) .
C16 Eu1 3.033(7) 1_455
C17 C22 1.387(9) .
C17 C18 1.398(8) .
C18 C19 1.360(9) .
C18 H18 0.9300 .
C19 C20 1.388(10) .
C19 H19 0.9300 .
C20 O11 1.354(8) .
C20 C21 1.383(9) .
C21 C22 1.365(9) .
C21 O12 1.406(8) .
C22 H22 0.9300 .
C23 O11 1.431(9) .
C23 H23A 0.9600 .
C23 H23B 0.9600 .
C23 H23C 0.9600 .
C24 C25 1.372(9) .
C24 C29 1.393(9) .
C24 S1 1.757(7) .
C25 C26 1.387(9) .
C25 H25 0.9300 .
C26 C27 1.378(8) .
C26 H26 0.9300 .
C27 C28 1.384(8) .
C27 C30 1.507(9) .
C28 C29 1.376(9) .
C28 H28 0.9300 .
C29 H29 0.9300 .
C30 O16 1.244(7) .
C30 O15 1.276(7) .
C31 O17 1.247(7) .
C31 O18 1.266(7) .
C31 C32 1.479(8) .
C32 C37 1.390(8) .
C32 C33 1.412(8) .
C33 C34 1.353(9) .
C33 H33 0.9300 .
C34 C35 1.381(10) .
C34 H34 0.9300 .
C35 O19 1.360(8) .
C35 C36 1.370(9) .
C36 C37 1.384(8) .
C36 O21 1.427(8) .
C37 H37 0.9300 .
C38 O19 1.440(9) .
C38 H38A 0.9600 .
C38 H38B 0.9600 .
C38 H38C 0.9600 .
C39 C40 1.361(9) .
C39 C44 1.362(9) .
C39 S3 1.755(6) .
C40 C41 1.406(9) .
C40 H40 0.9300 .
C41 C42 1.370(8) .
C41 H41 0.9300 .
C42 C43 1.380(9) .
C42 C45 1.513(8) .
C43 C44 1.392(8) .
C43 H43 0.9300 .
C44 H44 0.9300 .
C45 O24 1.247(7) .
C45 O25 1.259(7) .
O3 S2 1.410(5) .
O4 S2 1.434(5) .
O5 S2 1.610(5) .
O7 Eu1 2.332(4) 2_657
O8 Eu2 2.411(5) 2_557
O9 Eu1 2.902(4) 1_455
O10 Eu1 2.432(5) 1_455
O12 S1 1.601(5) .
O13 S1 1.407(6) .
O14 S1 1.420(6) .
O15 Eu1 2.393(4) 1_445
O16 Eu2 2.329(4) 1_445
O21 S3 1.598(6) .
O22 S3 1.430(5) .
O23 S3 1.415(6) .
O24 Eu2 2.395(4) 2_566
O25 Eu1 2.286(4) 2_666
O26 H26A 0.8514 .
O26 H26B 0.8515 .
O27 H27A 0.8599 .
O27 H27B 0.8598 .
O28 H28A 0.8938 .
O28 H28B 0.8934 .

loop_
_platon_squeeze_void_nr
_platon_squeeze_void_average_x
_platon_squeeze_void_average_y
_platon_squeeze_void_average_z
_platon_squeeze_void_volume
_platon_squeeze_void_count_electrons
_platon_squeeze_void_content
1 0.020 0.000 0.500 514 52 ' '
2 0.214 0.320 0.058 33 1 ' '
3 0.500 0.500 0.000 18 8 ' '
4 0.786 0.680 0.941 33 1 ' '
